data_2310086
loop_
_publ_author_name
'Beattie, H.J.jr.'

_publ_section_title
;
 The crystal structure of an M3 B2 double boride
;
_journal_name_full 'Acta Crystallographica (1,1948-23,1967)'
_journal_page_first 607
_journal_page_last 609
_journal_paper_doi 10.1107/S0365110X58001626
_journal_volume 11
_journal_year 1958
_chemical_formula_sum 'B2 Cr0.64 Fe0.43 Mo1.08 Ni0.21 Ti0.64'
_chemical_name_systematic 'Cr0.64 Fe0.43 Mo1.08 Ni0.21 Ti0.64 B2'
_space_group_IT_number 127
_symmetry_space_group_name_Hall '-P 4 2ab'
_symmetry_space_group_name_H-M 'P 4/m b m'
_cell_angle_alpha 90
_cell_angle_beta 90
_cell_angle_gamma 90
_cell_formula_units_Z 2
_cell_length_a 5.783
_cell_length_b 5.783
_cell_length_c 3.134
_cell_volume 104.811
_citation_journal_id_ASTM ACCRA9
_cod_data_source_file boron_123.cif
_cod_data_source_block B2Cr0.64Fe0.43Mo1.08Ni0.21Ti0.64
_cod_original_cell_volume 104.8106
_cod_database_code 2310086

loop_
_symmetry_equiv_pos_as_xyz
x,y,z
-y,x,z
-x,-y,z
y,-x,z
x+1/2,-y+1/2,-z
y+1/2,x+1/2,-z
-x+1/2,y+1/2,-z
-y+1/2,-x+1/2,-z
-x,-y,-z
y,-x,-z
x,y,-z
-y,x,-z
-x-1/2,y-1/2,z
-y-1/2,-x-1/2,z
x-1/2,-y-1/2,z
y-1/2,x-1/2,z

loop_
_atom_site_label
_atom_site_type_symbol
_atom_site_fract_x
_atom_site_fract_y
_atom_site_fract_z
_atom_site_occupancy
_atom_site_U_iso_or_equiv
Ti2 Ti 0.183 0.683 0 0.213 0.0
Mo2 Mo 0.183 0.683 0 0.36 0.0
Ni2 Ni 0.183 0.683 0 0.07 0.0
Mo1 Mo 0 0 0.5 0.36 0.0
Fe2 Fe 0.183 0.683 0 0.144 0.0
Ni1 Ni 0 0 0.5 0.07 0.0
Fe1 Fe 0 0 0.5 0.144 0.0
Cr1 Cr 0 0 0.5 0.213 0.0
B1 B 0.394 0.894 0.5 1 0.0
Cr2 Cr 0.183 0.683 0 0.213 0.0
Ti1 Ti 0 0 0.5 0.213 0.0
